data_1520366
loop_
_publ_author_name
'Spencer, John'
'Patel, Hiren'
'Callear, Samantha K.'
'Hursthouse, Michael B.'

_publ_section_title
;
 C8H5N3O2
;
_journal_name_full 'Crystal Structure Report Archive'
_journal_page_first 714
_journal_year 2009
_chemical_formula_sum 'C8 H5 N3 O2'
_chemical_formula_weight 175.15
_space_group_IT_number 14
_symmetry_cell_setting monoclinic
_symmetry_space_group_name_Hall '-P 2ybc'
_symmetry_space_group_name_H-M 'P 1 21/c 1'
_atom_sites_solution_hydrogens geom
_atom_sites_solution_primary direct
_atom_sites_solution_secondary difmap
_cell_angle_alpha 90.00
_cell_angle_beta 103.2100(10)
_cell_angle_gamma 90.00
_cell_formula_units_Z 8
_cell_length_a 19.7544(4)
_cell_length_b 7.01690(10)
_cell_length_c 11.6931(2)
_cell_measurement_reflns_used 13800
_cell_measurement_temperature 120(2)
_cell_measurement_theta_max 27.48
_cell_measurement_theta_min 2.91
_cell_volume 1577.95(5)
_computing_cell_refinement 'DENZO (Otwinowski & Minor, 1997) & COLLECT (Hooft, R.W.W., 1998)'
_computing_data_collection 'COLLECT (Hooft, R.W.W., 1998)'
_computing_data_reduction 'DENZO (Otwinowski & Minor, 1997) & COLLECT (Hooft, R.W.W., 1998)'
_computing_structure_refinement 'SHELXL-97 (Sheldrick, 2008)'
_diffrn_ambient_temperature 120(2)
_diffrn_detector_area_resol_mean 9.091
_diffrn_measured_fraction_theta_full 0.998
_diffrn_measured_fraction_theta_max 0.998
_diffrn_measurement_device_type 'Bruker-Nonius Roper CCD camera on \k-goniostat'
_diffrn_measurement_method '\f & \w scans'
_diffrn_radiation_monochromator graphite
_diffrn_radiation_source 'Bruker-Nonius FR591 rotating anode'
_diffrn_radiation_type MoK\a
_diffrn_radiation_wavelength 0.71073
_diffrn_reflns_av_R_equivalents 0.0559
_diffrn_reflns_av_sigmaI/netI 0.0386
_diffrn_reflns_limit_h_max 23
_diffrn_reflns_limit_h_min -23
_diffrn_reflns_limit_k_max 8
_diffrn_reflns_limit_k_min -8
_diffrn_reflns_limit_l_max 13
_diffrn_reflns_limit_l_min -13
_diffrn_reflns_number 18938
_diffrn_reflns_theta_full 25.00
_diffrn_reflns_theta_max 25.00
_diffrn_reflns_theta_min 3.09
_exptl_absorpt_coefficient_mu 0.111
_exptl_absorpt_correction_T_max 0.9846
_exptl_absorpt_correction_T_min 0.9518
_exptl_absorpt_correction_type multi-scan
_exptl_absorpt_process_details 'SADABS 2007/2 (Sheldrick, G.M., 2007)'
_exptl_crystal_colour 'pale orange'
_exptl_crystal_density_diffrn 1.475
_exptl_crystal_density_method 'not measured'
_exptl_crystal_description block
_exptl_crystal_F_000 720
_exptl_crystal_size_max 0.45
_exptl_crystal_size_mid 0.26
_exptl_crystal_size_min 0.14
_refine_diff_density_max 0.250
_refine_diff_density_min -0.308
_refine_diff_density_rms 0.048
_refine_ls_extinction_method none
_refine_ls_goodness_of_fit_ref 1.035
_refine_ls_hydrogen_treatment mixed
_refine_ls_matrix_type full
_refine_ls_number_parameters 287
_refine_ls_number_reflns 2769
_refine_ls_number_restraints 166
_refine_ls_restrained_S_all 1.006
_refine_ls_R_factor_all 0.0561
_refine_ls_R_factor_gt 0.0436
_refine_ls_shift/su_max 0.002
_refine_ls_shift/su_mean 0.000
_refine_ls_structure_factor_coef Fsqd
_refine_ls_weighting_details 'calc w=1/[\s^2^(Fo^2^)+(0.0576P)^2^+0.9036P] where P=(Fo^2^+2Fc^2^)/3'
_refine_ls_weighting_scheme calc
_refine_ls_wR_factor_gt 0.1107
_refine_ls_wR_factor_ref 0.1206
_reflns_number_gt 2265
_reflns_number_total 2769
_reflns_threshold_expression >2\s(I)
_cod_data_source_file eCrystal-714.cif
_cod_data_source_block 2009src0463p21c
_cod_depositor_comments
;
Citation :
Spencer, John and Patel, Hiren and Callear, Samantha K. and 
Hursthouse, Michael B. (2009) 
University of Southampton, Crystal Structure Report Archive. 
(doi:10.5258/ecrystals/714)

More at:
http://ecrystals.chem.soton.ac.uk/714/
;
_cod_original_sg_symbol_H-M P21/c
_cod_database_code 1520366

loop_
_symmetry_equiv_pos_as_xyz
'x, y, z'
'-x, y+1/2, -z+1/2'
'-x, -y, -z'
'x, -y-1/2, z-1/2'

loop_
_atom_site_label
_atom_site_type_symbol
_atom_site_fract_x
_atom_site_fract_y
_atom_site_fract_z
_atom_site_U_iso_or_equiv
_atom_site_adp_type
_atom_site_occupancy
_atom_site_symmetry_multiplicity
_atom_site_calc_flag
_atom_site_refinement_flags
_atom_site_disorder_assembly
_atom_site_disorder_group
C1 C -0.0337(3) 0.2237(18) 1.0155(6) 0.0248(13) Uani 0.843(6) 1 d PDU A 1
C2 C -0.0639(3) 0.2031(10) 1.1073(5) 0.0375(10) Uani 0.843(6) 1 d PDU A 1
H2 H -0.0428 0.2209 1.1881 0.045 Uiso 0.843(6) 1 calc PR A 1
C3 C -0.13389(18) 0.1489(7) 1.0576(3) 0.0412(11) Uani 0.843(6) 1 d PDU A 1
H3 H -0.1691 0.1251 1.0992 0.049 Uiso 0.843(6) 1 calc PR A 1
C4 C -0.14084(14) 0.1381(4) 0.9417(3) 0.0376(8) Uani 0.843(6) 1 d PDU A 1
H4 H -0.1826 0.1045 0.8870 0.045 Uiso 0.843(6) 1 calc PR A 1
O5 O -0.07980(15) 0.1819(6) 0.9124(2) 0.0330(7) Uani 0.843(6) 1 d PDU A 1
C1B C -0.0296(14) 0.204(11) 1.031(3) 0.025(6) Uani 0.157(6) 1 d PDU A 2
C2B C -0.0885(13) 0.168(4) 0.9492(17) 0.027(4) Uani 0.157(6) 1 d PDU A 2
H2B H -0.0944 0.1685 0.8663 0.033 Uiso 0.157(6) 1 calc PR A 2
C3B C -0.1397(11) 0.129(5) 1.014(2) 0.0412(11) Uani 0.157(6) 1 d PDU A 2
H3B H -0.1866 0.0920 0.9832 0.049 Uiso 0.157(6) 1 calc PR A 2
C4B C -0.1088(10) 0.156(2) 1.1283(17) 0.040(3) Uani 0.157(6) 1 d PDU A 2
H4B H -0.1308 0.1366 1.1916 0.048 Uiso 0.157(6) 1 calc PR A 2
O5B O -0.0424(9) 0.213(4) 1.1405(14) 0.034(4) Uani 0.157(6) 1 d PDU A 2
C6 C 0.03603(9) 0.2775(2) 1.01055(16) 0.0238(4) Uani 1 1 d . . .
C8 C 0.11817(9) 0.3410(3) 0.92014(15) 0.0235(4) Uani 1 1 d . . .
C9 C 0.14114(9) 0.3714(2) 1.03873(15) 0.0227(4) Uani 1 1 d . A .
C12 C 0.20672(9) 0.4388(3) 1.09957(15) 0.0250(4) Uani 1 1 d . . .
C21 C 0.42021(9) 0.1688(2) 1.01059(15) 0.0227(4) Uani 1 1 d . . .
C22 C 0.39350(10) 0.1384(3) 1.10518(16) 0.0306(5) Uani 1 1 d . . .
H22 H 0.4159 0.1563 1.1854 0.037 Uiso 1 1 calc R . .
C23 C 0.32369(11) 0.0730(3) 1.0582(2) 0.0386(5) Uani 1 1 d . . .
H23 H 0.2905 0.0394 1.1021 0.046 Uiso 1 1 calc R . .
C24 C 0.31405(10) 0.0683(3) 0.94189(19) 0.0361(5) Uani 1 1 d . . .
H24 H 0.2722 0.0298 0.8892 0.043 Uiso 1 1 calc R . .
C26 C 0.48764(9) 0.2380(2) 1.00320(15) 0.0215(4) Uani 1 1 d . . .
C28 C 0.56721(9) 0.3328(3) 0.91364(15) 0.0226(4) Uani 1 1 d . . .
C29 C 0.59159(9) 0.3444(3) 1.03349(15) 0.0220(4) Uani 1 1 d . . .
C32 C 0.65843(10) 0.4026(3) 1.09615(15) 0.0251(4) Uani 1 1 d . . .
O7 O 0.05070(6) 0.28163(18) 0.90065(10) 0.0252(3) Uani 1 1 d . A .
N11 N 0.14571(9) 0.3574(3) 0.82707(14) 0.0323(4) Uani 1 1 d D A .
N13 N 0.26028(8) 0.4951(3) 1.14879(14) 0.0349(4) Uani 1 1 d . A .
O27 O 0.50055(6) 0.26479(17) 0.89328(10) 0.0227(3) Uani 1 1 d . . .
N31 N 0.59216(8) 0.3760(3) 0.82133(13) 0.0302(4) Uani 1 1 d D . .
N33 N 0.71308(8) 0.4494(3) 1.14596(14) 0.0337(4) Uani 1 1 d . . .
N10 N 0.08710(8) 0.3290(2) 1.09475(13) 0.0245(4) Uani 1 1 d . A .
O25 O 0.37299(7) 0.12676(19) 0.90887(11) 0.0323(3) Uani 1 1 d . . .
N30 N 0.53921(7) 0.2823(2) 1.08853(13) 0.0230(4) Uani 1 1 d . . .
H11A H 0.1229(9) 0.308(3) 0.7575(14) 0.028 Uiso 1 1 d D . .
H11B H 0.1879(8) 0.399(3) 0.8364(17) 0.028 Uiso 1 1 d D . .
H31A H 0.5701(10) 0.330(3) 0.7509(14) 0.028 Uiso 1 1 d D . .
H31B H 0.6365(8) 0.412(3) 0.8348(17) 0.028 Uiso 1 1 d D . .

loop_
_atom_site_aniso_label
_atom_site_aniso_U_11
_atom_site_aniso_U_22
_atom_site_aniso_U_33
_atom_site_aniso_U_23
_atom_site_aniso_U_13
_atom_site_aniso_U_12
C1 0.0226(18) 0.016(2) 0.035(2) 0.004(3) 0.0048(17) 0.0021(17)
C2 0.037(3) 0.035(2) 0.042(3) 0.006(2) 0.0110(17) -0.001(2)
C3 0.0255(15) 0.0332(19) 0.069(4) 0.008(3) 0.020(2) -0.0033(12)
C4 0.0221(14) 0.0277(14) 0.063(2) -0.0041(13) 0.0098(12) -0.0057(10)
O5 0.0207(12) 0.0329(13) 0.0431(16) -0.0072(13) 0.0022(9) -0.0036(9)
C1B 0.017(7) 0.029(15) 0.023(8) 0.014(8) -0.007(6) -0.003(9)
C2B 0.029(9) 0.018(7) 0.036(8) -0.011(8) 0.010(6) -0.007(6)
C3B 0.0255(15) 0.0332(19) 0.069(4) 0.008(3) 0.020(2) -0.0033(12)
C4B 0.046(9) 0.021(7) 0.064(7) 0.008(8) 0.033(7) -0.010(7)
O5B 0.043(8) 0.029(6) 0.035(7) 0.004(6) 0.021(5) -0.011(7)
C6 0.0229(9) 0.0203(9) 0.0283(10) 0.0025(7) 0.0060(8) 0.0016(7)
C8 0.0183(9) 0.0226(9) 0.0287(10) -0.0006(7) 0.0034(7) -0.0023(7)
C9 0.0196(9) 0.0234(10) 0.0242(9) 0.0013(7) 0.0033(7) -0.0008(7)
C12 0.0243(10) 0.0294(10) 0.0212(9) 0.0010(7) 0.0052(8) 0.0010(8)
C21 0.0204(9) 0.0204(9) 0.0254(10) -0.0004(7) 0.0014(7) 0.0016(7)
C22 0.0397(12) 0.0310(11) 0.0227(10) -0.0009(8) 0.0106(8) -0.0002(9)
C23 0.0317(11) 0.0323(12) 0.0594(15) 0.0018(10) 0.0259(10) -0.0007(9)
C24 0.0182(10) 0.0371(12) 0.0506(13) 0.0019(10) 0.0027(9) -0.0044(8)
C26 0.0219(9) 0.0210(9) 0.0214(9) 0.0017(7) 0.0047(7) 0.0014(7)
C28 0.0198(9) 0.0226(10) 0.0247(9) -0.0025(7) 0.0037(7) -0.0012(7)
C29 0.0195(9) 0.0248(10) 0.0210(9) -0.0008(7) 0.0028(7) -0.0004(7)
C32 0.0260(10) 0.0275(10) 0.0221(9) -0.0004(7) 0.0062(8) -0.0011(8)
O7 0.0195(7) 0.0283(7) 0.0264(7) -0.0029(5) 0.0022(5) -0.0027(5)
N11 0.0238(9) 0.0464(11) 0.0263(9) -0.0079(8) 0.0048(7) -0.0110(8)
N13 0.0243(9) 0.0496(11) 0.0290(9) -0.0017(8) 0.0022(7) -0.0060(8)
O27 0.0188(7) 0.0280(7) 0.0212(6) -0.0012(5) 0.0040(5) -0.0031(5)
N31 0.0240(9) 0.0466(11) 0.0202(8) -0.0032(7) 0.0055(7) -0.0109(7)
N33 0.0265(9) 0.0443(11) 0.0288(9) -0.0014(7) 0.0037(7) -0.0086(8)
N10 0.0213(8) 0.0244(8) 0.0269(8) 0.0030(6) 0.0038(6) 0.0000(6)
O25 0.0256(7) 0.0357(8) 0.0331(8) -0.0007(6) 0.0015(6) -0.0036(6)
N30 0.0196(8) 0.0257(8) 0.0235(8) 0.0009(6) 0.0048(6) -0.0003(6)

loop_
_atom_type_symbol
_atom_type_description
_atom_type_scat_dispersion_real
_atom_type_scat_dispersion_imag
_atom_type_scat_source
C C 0.0033 0.0016 'International Tables Vol C Tables 4.2.6.8 and 6.1.1.4'
H H 0.0000 0.0000 'International Tables Vol C Tables 4.2.6.8 and 6.1.1.4'
N N 0.0061 0.0033 'International Tables Vol C Tables 4.2.6.8 and 6.1.1.4'
O O 0.0106 0.0060 'International Tables Vol C Tables 4.2.6.8 and 6.1.1.4'

loop_
_geom_angle_atom_site_label_1
_geom_angle_atom_site_label_2
_geom_angle_atom_site_label_3
_geom_angle
_geom_angle_site_symmetry_1
_geom_angle_site_symmetry_3
C2 C1 O5 110.6(4) . .
C2 C1 C6 131.3(5) . .
O5 C1 C6 118.2(4) . .
C1 C2 C3 105.6(4) . .
C1 C2 H2 127.2 . .
C3 C2 H2 127.2 . .
C4 C3 C2 107.1(3) . .
C4 C3 H3 126.4 . .
C2 C3 H3 126.4 . .
C3 C4 O5 110.5(3) . .
C3 C4 H4 124.7 . .
O5 C4 H4 124.7 . .
C4 O5 C1 106.1(3) . .
C2B C1B O5B 111.1(16) . .
C2B C1B C6 127(2) . .
O5B C1B C6 120(2) . .
C1B C2B C3B 105.1(15) . .
C1B C2B H2B 127.5 . .
C3B C2B H2B 127.5 . .
C4B C3B C2B 106.6(14) . .
C4B C3B H3B 126.7 . .
C2B C3B H3B 126.7 . .
C3B C4B O5B 110.9(14) . .
C3B C4B H4B 124.6 . .
O5B C4B H4B 124.6 . .
C4B O5B C1B 105.7(14) . .
N10 C6 O7 114.24(15) . .
N10 C6 C1 129.1(3) . .
O7 C6 C1 116.6(3) . .
N10 C6 C1B 122.8(11) . .
O7 C6 C1B 122.7(12) . .
C1 C6 C1B 9(3) . .
N11 C8 O7 117.19(15) . .
N11 C8 C9 135.31(17) . .
O7 C8 C9 107.50(15) . .
C8 C9 N10 109.06(15) . .
C8 C9 C12 127.97(16) . .
N10 C9 C12 122.96(16) . .
N13 C12 C9 179.5(2) . .
C22 C21 O25 111.30(16) . .
C22 C21 C26 130.14(17) . .
O25 C21 C26 118.56(15) . .
C21 C22 C23 104.95(17) . .
C21 C22 H22 127.5 . .
C23 C22 H22 127.5 . .
C24 C23 C22 107.43(17) . .
C24 C23 H23 126.3 . .
C22 C23 H23 126.3 . .
C23 C24 O25 110.38(17) . .
C23 C24 H24 124.8 . .
O25 C24 H24 124.8 . .
N30 C26 O27 113.97(15) . .
N30 C26 C21 127.80(16) . .
O27 C26 C21 118.23(15) . .
N31 C28 O27 117.49(15) . .
N31 C28 C29 135.23(17) . .
O27 C28 C29 107.24(15) . .
C28 C29 N30 108.96(15) . .
C28 C29 C32 127.72(16) . .
N30 C29 C32 123.30(15) . .
N33 C32 C29 179.2(2) . .
C8 O7 C6 104.82(13) . .
C8 N11 H11A 119.4(12) . .
C8 N11 H11B 119.2(13) . .
H11A N11 H11B 120.7(18) . .
C28 O27 C26 105.12(13) . .
C28 N31 H31A 118.2(13) . .
C28 N31 H31B 117.2(13) . .
H31A N31 H31B 121.0(18) . .
C6 N10 C9 104.39(15) . .
C21 O25 C24 105.93(15) . .
C26 N30 C29 104.72(14) . .

loop_
_geom_bond_atom_site_label_1
_geom_bond_atom_site_label_2
_geom_bond_distance
_geom_bond_site_symmetry_2
C1 C2 1.350(6) .
C1 O5 1.366(5) .
C1 C6 1.442(5) .
C2 C3 1.424(5) .
C2 H2 0.9500 .
C3 C4 1.333(5) .
C3 H3 0.9500 .
C4 O5 1.361(4) .
C4 H4 0.9500 .
C1B C2B 1.35(2) .
C1B O5B 1.36(2) .
C1B C6 1.47(2) .
C2B C3B 1.424(17) .
C2B H2B 0.9500 .
C3B C4B 1.347(18) .
C3B H3B 0.9500 .
C4B O5B 1.348(15) .
C4B H4B 0.9500 .
C6 N10 1.290(2) .
C6 O7 1.381(2) .
C8 N11 1.328(2) .
C8 O7 1.365(2) .
C8 C9 1.374(2) .
C9 N10 1.406(2) .
C9 C12 1.410(2) .
C12 N13 1.152(2) .
C21 C22 1.347(3) .
C21 O25 1.366(2) .
C21 C26 1.439(2) .
C22 C23 1.438(3) .
C22 H22 0.9500 .
C23 C24 1.330(3) .
C23 H23 0.9500 .
C24 O25 1.370(2) .
C24 H24 0.9500 .
C26 N30 1.291(2) .
C26 O27 1.379(2) .
C28 N31 1.320(2) .
C28 O27 1.369(2) .
C28 C29 1.376(2) .
C29 N30 1.407(2) .
C29 C32 1.416(3) .
C32 N33 1.151(2) .
N11 H11A 0.904(15) .
N11 H11B 0.865(15) .
N31 H31A 0.899(14) .
N31 H31B 0.890(15) .

loop_
_geom_hbond_atom_site_label_D
_geom_hbond_atom_site_label_H
_geom_hbond_atom_site_label_A
_geom_hbond_distance_DH
_geom_hbond_distance_HA
_geom_hbond_distance_DA
_geom_hbond_angle_DHA
_geom_hbond_site_symmetry_A
N11 H11A N10 0.904(15) 2.106(15) 2.999(2) 169.7(17) 4_565
N11 H11B N33 0.865(15) 2.195(15) 3.052(2) 170.6(18) 3_667
N31 H31A N30 0.899(14) 2.017(15) 2.905(2) 168.9(18) 4_565
N31 H31B N13 0.890(15) 2.107(15) 2.995(2) 175.0(18) 3_667
